data_7241676
loop_
_publ_author_name
'Leduskrasts, Kaspars'
'Suna, Edgars'

_publ_section_title
;
 Aggregation induced emission in one easy step: pyridinium AIEgens and
 counter ion effect
;
_journal_issue 62
_journal_name_full 'RSC Advances'
_journal_page_first 38107
_journal_page_last 38113
_journal_paper_doi 10.1039/D0RA07137D
_journal_volume 10
_journal_year 2020
_chemical_formula_moiety '(Cl), 2(H2 O), (C11 H10 N)'
_chemical_formula_sum 'C11 H14 Cl N O2'
_chemical_formula_weight 227.64
_space_group_crystal_system orthorhombic
_space_group_IT_number 19
_space_group_name_Hall 'P 2ac 2ab'
_space_group_name_H-M_alt 'P 21 21 21'
_atom_sites_solution_hydrogens mixed
_atom_sites_solution_primary dual
_audit_creation_date 2019-09-11
_audit_creation_method
;
Olex2 1.2-ac4
(compiled 2018.05.17 svn.r3504 for Rigaku Oxford Diffraction, GUI svn.r5492)
;
_audit_update_record
;
2020-03-07 deposited with the CCDC.	2020-10-12 downloaded from the CCDC.
;
_cell_angle_alpha 90
_cell_angle_beta 90
_cell_angle_gamma 90
_cell_formula_units_Z 4
_cell_length_a 7.0110(1)
_cell_length_b 9.8156(1)
_cell_length_c 17.0473(2)
_cell_measurement_reflns_used 5289
_cell_measurement_temperature 160.0(1)
_cell_measurement_theta_max 76.3540
_cell_measurement_theta_min 5.1840
_cell_volume 1173.15(2)
_computing_cell_refinement 'CrysAlisPro 1.171.40.35a (Rigaku OD, 2018)'
_computing_data_collection 'CrysAlisPro 1.171.40.35a (Rigaku OD, 2018)'
_computing_data_reduction 'CrysAlisPro 1.171.40.35a (Rigaku OD, 2018)'
_computing_molecular_graphics 'Olex2 (Dolomanov et al., 2009)'
_computing_publication_material 'Olex2 (Dolomanov et al., 2009)'
_computing_structure_refinement 'ShelXL (Sheldrick, 2015)'
_computing_structure_solution 'ShelXT (Sheldrick, 2015)'
_diffrn_ambient_environment N~2~
_diffrn_ambient_temperature 160.0(1)
_diffrn_detector 'CCD plate'
_diffrn_detector_area_resol_mean 10.0000
_diffrn_detector_type HyPix
_diffrn_measured_fraction_theta_full 0.993
_diffrn_measured_fraction_theta_max 0.990
_diffrn_measurement_details
;
List of Runs (angles in degrees, time in seconds):

  # Type    Start    End  Width  t~exp~   \w     \q     \k     \f   Frames
#--------------------------------------------------------------------------
  1  \w   -119.00 -47.00   0.50    0.26    --  -47.95 -43.00  77.00  144
  2  \w    -91.00 -65.00   0.50    0.93    --  -86.25 -82.00-112.00   52
  3  \w    -74.00 -49.00   0.50    0.93    --  -86.25 112.00  91.00   50
  4  \w    -48.00 -23.00   0.50    0.93    --  -86.25  43.00-130.00   50
  5  \w    140.00 178.00   0.50    0.93    --  107.75  43.00-130.00   76
  6  \w    128.00 170.00   0.50    0.93    --  107.75 112.00  91.00   84
  7  \w    -16.00  28.00   0.50    0.26    --  -47.95  19.00   0.00   88
  8  \w   -118.00 -92.00   0.50    0.26    --  -47.95-125.00-150.00   52
  9  \w     89.00 115.00   0.50    0.26    --   47.95  77.00-120.00   52
 10  \w     41.00  71.00   0.50    0.93    --  107.75 -61.00  90.00   60
 11  \w     39.00  87.00   0.50    0.93    --  107.75 -77.00  90.00   96
 12  \w     98.00 171.00   0.50    0.93    --  107.75  15.00-150.00  146
 13  \w     42.00 104.00   0.50    0.93    --  107.75 -77.00  30.00  124
 14  \w     35.00  71.00   0.50    0.93    --  107.75 -61.00-150.00   72
 15  \w    127.00 175.00   0.50    0.93    --  107.75 125.00  60.00   96
 16  \w     40.00  69.00   0.50    0.93    --  107.75 -77.00 -90.00   58
 17  \w     38.00  67.00   0.50    0.93    --  107.75 -61.00 -30.00   58
 18  \w     43.00  69.00   0.50    0.93    --  107.75 -77.00   0.00   52
 19  \w     39.00  67.00   0.50    0.93    --  107.75 -61.00  30.00   56
;
_diffrn_measurement_device 'four-circle diffractometer'
_diffrn_measurement_device_type 'XtaLAB Synergy, Dualflex, HyPix'
_diffrn_measurement_method '\w scans'
_diffrn_orient_matrix_type 'CrysAlisPro convention (1999,Acta A55,543-557)'
_diffrn_orient_matrix_UB_11 -0.1049042000
_diffrn_orient_matrix_UB_12 0.1091829000
_diffrn_orient_matrix_UB_13 0.0484741000
_diffrn_orient_matrix_UB_21 0.0532309000
_diffrn_orient_matrix_UB_22 0.1085009000
_diffrn_orient_matrix_UB_23 -0.0615263000
_diffrn_orient_matrix_UB_31 -0.1856013000
_diffrn_orient_matrix_UB_32 -0.0306940000
_diffrn_orient_matrix_UB_33 -0.0450593000
_diffrn_radiation_monochromator mirror
_diffrn_radiation_probe x-ray
_diffrn_radiation_type CuK\a
_diffrn_radiation_wavelength 1.54184
_diffrn_reflns_av_R_equivalents 0.0272
_diffrn_reflns_av_unetI/netI 0.0296
_diffrn_reflns_Laue_measured_fraction_full 0.993
_diffrn_reflns_Laue_measured_fraction_max 0.990
_diffrn_reflns_limit_h_max 6
_diffrn_reflns_limit_h_min -8
_diffrn_reflns_limit_k_max 12
_diffrn_reflns_limit_k_min -12
_diffrn_reflns_limit_l_max 19
_diffrn_reflns_limit_l_min -21
_diffrn_reflns_number 6367
_diffrn_reflns_point_group_measured_fraction_full 0.969
_diffrn_reflns_point_group_measured_fraction_max 0.940
_diffrn_reflns_theta_full 67.684
_diffrn_reflns_theta_max 77.324
_diffrn_reflns_theta_min 5.200
_diffrn_source 'micro-focus sealed X-ray tube'
_diffrn_source_type 'PhotonJet (Cu) X-ray Source'
_exptl_absorpt_coefficient_mu 2.734
_exptl_absorpt_correction_T_max 0.96849
_exptl_absorpt_correction_T_min 0.87927
_exptl_absorpt_correction_type multi-scan
_exptl_absorpt_process_details
;
CrysAlisPro 1.171.40.35a (Rigaku Oxford Diffraction, 2018)
Empirical absorption correction using spherical harmonics,
 implemented in SCALE3 ABSPACK scaling algorithm.
;
_exptl_crystal_colour Colourless
_exptl_crystal_density_diffrn 1.289
_exptl_crystal_description Needle
_exptl_crystal_F_000 480
_exptl_crystal_size_max 0.18
_exptl_crystal_size_mid 0.03
_exptl_crystal_size_min 0.02
_refine_diff_density_max 0.895
_refine_diff_density_min -0.752
_refine_diff_density_rms 0.100
_refine_ls_abs_structure_details
;
 Flack x determined using 843 quotients [(I+)-(I-)]/[(I+)+(I-)]
 (Parsons, Flack and Wagner, Acta Cryst. B69 (2013) 249-259).
;
_refine_ls_abs_structure_Flack 0.083(34)
_refine_ls_extinction_method none
_refine_ls_goodness_of_fit_ref 1.101
_refine_ls_hydrogen_treatment constr
_refine_ls_matrix_type full
_refine_ls_number_parameters 136
_refine_ls_number_reflns 2351
_refine_ls_number_restraints 0
_refine_ls_restrained_S_all 1.101
_refine_ls_R_factor_all 0.0693
_refine_ls_R_factor_gt 0.0678
_refine_ls_shift/su_max 0.000
_refine_ls_shift/su_mean 0.000
_refine_ls_structure_factor_coef Fsqd
_refine_ls_weighting_details 'w=1/[\s^2^(Fo^2^)+(0.1281P)^2^+1.1041P] where P=(Fo^2^+2Fc^2^)/3'
_refine_ls_weighting_scheme calc
_refine_ls_wR_factor_gt 0.1990
_refine_ls_wR_factor_ref 0.2025
_reflns_Friedel_coverage 0.622
_reflns_Friedel_fraction_full 0.935
_reflns_Friedel_fraction_max 0.869
_reflns_number_gt 2275
_reflns_number_total 2351
_reflns_threshold_expression 'I > 2\s(I)'
_cod_data_source_file d0ra07137d2.cif
_cod_data_source_block kl1302
_cod_original_formula_sum 'C11 H14 Cl1 N1 O2'
_cod_database_code 7241676
_shelx_shelxl_version_number 2016/6
_chemical_oxdiff_formula 'C44 H56 Cl4 N4 O8'
_chemical_oxdiff_usercomment 'from Kaspars'
_shelx_space_group_comment
;
The symmetry employed for this shelxl refinement is uniquely defined
by the following loop, which should always be used as a source of
symmetry information in preference to the above space-group names.
They are only intended as comments.
;
_shelx_estimated_absorpt_t_max 0.947
_shelx_estimated_absorpt_t_min 0.639
_diffrn_oxdiff_digest_frames
;
01ad9fdcb0a3fa4ce6d1f3d2207c18e3ef000846fc7
;
_reflns_odcompleteness_completeness 99.92
_reflns_odcompleteness_iscentric 1
_reflns_odcompleteness_theta 66.97
_olex2_refinement_description
;
1. Fixed Uiso
 At 1.2 times of:
  All C(H) groups, All N(H) groups, All O(H,H) groups
2.a Riding coordinates:
 O1W(H1WA,H1WB), O2W(H2WA,H2WB)
2.b Aromatic/amide H refined with riding coordinates:
 N1(H1), C5(H5), C8(H8), C12(H12), C2(H2), C6(H6), C9(H9), C3(H3), C11(H11),
 C10(H10)
;
_olex2_submission_special_instructions 'No special instructions were received'
_oxdiff_exptl_absorpt_empirical_details
;
Empirical correction (ABSPACK) includes:
- Absorption correction using spherical harmonics
- Frame scaling
;
_oxdiff_exptl_absorpt_empirical_full_max 1.277
_oxdiff_exptl_absorpt_empirical_full_min 0.593

loop_
_space_group_symop_operation_xyz
'x, y, z'
'-x+1/2, -y, z+1/2'
'-x, y+1/2, -z+1/2'
'x+1/2, -y+1/2, -z'

loop_
_atom_site_label
_atom_site_type_symbol
_atom_site_fract_x
_atom_site_fract_y
_atom_site_fract_z
_atom_site_U_iso_or_equiv
_atom_site_adp_type
_atom_site_occupancy
_atom_site_site_symmetry_order
_atom_site_calc_flag
_atom_site_refinement_flags_posn
_atom_site_refinement_flags_adp
_atom_site_refinement_flags_occupancy
_atom_site_disorder_assembly
_atom_site_disorder_group
Cl1 Cl 0.8436(2) 0.89501(15) 0.82825(8) 0.0520(5) Uani 1 1 d . . . . .
O1W O 0.5201(6) 0.8585(3) 0.9279(2) 0.0422(9) Uani 1 1 d . . . . .
H1WA H 0.629230 0.868891 0.900229 0.051 Uiso 1 1 d R . . . .
H1WB H 0.559220 0.819091 0.976239 0.051 Uiso 1 1 d R . . . .
N1 N 0.8592(6) 0.8142(4) 0.6592(2) 0.0334(9) Uani 1 1 d . . . . .
H1 H 0.863838 0.842887 0.706837 0.040 Uiso 1 1 calc R . . . .
O2W O 0.1494(7) 0.7262(4) 0.9124(3) 0.0552(10) Uani 1 1 d . . . . .
H2WA H 0.242981 0.779972 0.916987 0.066 Uiso 1 1 d R . . . .
H2WB H 0.056831 0.776342 0.894687 0.066 Uiso 1 1 d R . . . .
C4 C 0.8426(6) 0.7216(4) 0.5070(2) 0.0243(8) Uani 1 1 d . . . . .
C7 C 0.8384(6) 0.6717(4) 0.4252(2) 0.0242(8) Uani 1 1 d . . . . .
C5 C 0.8809(6) 0.6331(5) 0.5690(3) 0.0277(9) Uani 1 1 d . . . . .
H5 H 0.900337 0.540872 0.559220 0.033 Uiso 1 1 calc R . . . .
C8 C 0.8724(6) 0.7618(5) 0.3624(3) 0.0287(9) Uani 1 1 d . . . . .
H8 H 0.892758 0.853797 0.372273 0.034 Uiso 1 1 calc R . . . .
C12 C 0.8059(6) 0.5344(4) 0.4084(3) 0.0291(9) Uani 1 1 d . . . . .
H12 H 0.781404 0.473537 0.448922 0.035 Uiso 1 1 calc R . . . .
C2 C 0.8219(6) 0.9021(5) 0.6024(3) 0.0327(9) Uani 1 1 d . . . . .
H2 H 0.801619 0.993317 0.614532 0.039 Uiso 1 1 calc R . . . .
C6 C 0.8899(6) 0.6821(5) 0.6449(3) 0.0331(10) Uani 1 1 d . . . . .
H6 H 0.917360 0.623112 0.686040 0.040 Uiso 1 1 calc R . . . .
C9 C 0.8756(7) 0.7139(5) 0.2860(3) 0.0338(10) Uani 1 1 d . . . . .
H9 H 0.897341 0.773999 0.244800 0.041 Uiso 1 1 calc R . . . .
C3 C 0.8128(6) 0.8593(5) 0.5248(3) 0.0279(9) Uani 1 1 d . . . . .
H3 H 0.787068 0.921553 0.485088 0.034 Uiso 1 1 calc R . . . .
C11 C 0.8101(7) 0.4887(5) 0.3316(3) 0.0354(10) Uani 1 1 d . . . . .
H11 H 0.787997 0.397115 0.320963 0.042 Uiso 1 1 calc R . . . .
C10 C 0.8467(7) 0.5777(5) 0.2707(3) 0.0352(10) Uani 1 1 d . . . . .
H10 H 0.851834 0.545701 0.219362 0.042 Uiso 1 1 calc R . . . .

loop_
_atom_site_aniso_label
_atom_site_aniso_U_11
_atom_site_aniso_U_22
_atom_site_aniso_U_33
_atom_site_aniso_U_23
_atom_site_aniso_U_13
_atom_site_aniso_U_12
Cl1 0.0589(8) 0.0510(8) 0.0461(7) -0.0020(6) -0.0078(6) -0.0075(6)
O1W 0.051(2) 0.0232(15) 0.052(2) -0.0102(14) -0.0322(18) 0.0011(14)
N1 0.0274(17) 0.045(2) 0.0277(18) -0.0097(16) 0.0032(15) -0.0075(17)
O2W 0.050(2) 0.053(2) 0.063(3) -0.002(2) -0.003(2) -0.004(2)
C4 0.0176(16) 0.029(2) 0.0264(19) 0.0019(16) 0.0016(16) -0.0047(16)
C7 0.0207(16) 0.0253(18) 0.0266(19) 0.0017(15) -0.0001(16) -0.0010(15)
C5 0.0280(19) 0.030(2) 0.025(2) 0.0002(16) 0.0007(16) -0.0014(16)
C8 0.027(2) 0.0286(19) 0.031(2) 0.0046(17) 0.0004(17) -0.0011(17)
C12 0.032(2) 0.0269(19) 0.029(2) 0.0023(17) -0.0011(17) -0.0016(17)
C2 0.030(2) 0.035(2) 0.033(2) -0.0104(18) 0.0017(18) -0.0026(19)
C6 0.029(2) 0.045(3) 0.025(2) 0.0041(19) 0.0011(17) -0.0036(19)
C9 0.031(2) 0.043(2) 0.026(2) 0.0064(19) 0.0010(18) -0.003(2)
C3 0.0228(18) 0.029(2) 0.032(2) -0.0028(17) 0.0013(16) -0.0013(16)
C11 0.039(2) 0.031(2) 0.035(2) -0.0062(19) -0.002(2) -0.0039(19)
C10 0.031(2) 0.047(3) 0.027(2) -0.0066(19) 0.0024(18) -0.005(2)

loop_
_atom_type_symbol
_atom_type_description
_atom_type_scat_dispersion_real
_atom_type_scat_dispersion_imag
_atom_type_scat_source
C C 0.0181 0.0091 'International Tables Vol C Tables 4.2.6.8 and 6.1.1.4'
H H 0.0000 0.0000 'International Tables Vol C Tables 4.2.6.8 and 6.1.1.4'
Cl Cl 0.3639 0.7018 'International Tables Vol C Tables 4.2.6.8 and 6.1.1.4'
N N 0.0311 0.0180 'International Tables Vol C Tables 4.2.6.8 and 6.1.1.4'
O O 0.0492 0.0322 'International Tables Vol C Tables 4.2.6.8 and 6.1.1.4'

loop_
_geom_angle_atom_site_label_1
_geom_angle_atom_site_label_2
_geom_angle_atom_site_label_3
_geom_angle
_geom_angle_site_symmetry_1
_geom_angle_site_symmetry_3
_geom_angle_publ_flag
H1WA O1W H1WB 104.7 . . ?
C2 N1 H1 119.0 . . ?
C2 N1 C6 122.0(4) . . ?
C6 N1 H1 119.0 . . ?
H2WA O2W H2WB 104.9 . . ?
C5 C4 C7 120.8(4) . . ?
C5 C4 C3 117.8(4) . . ?
C3 C4 C7 121.4(4) . . ?
C8 C7 C4 120.4(4) . . ?
C12 C7 C4 121.1(4) . . ?
C12 C7 C8 118.5(4) . . ?
C4 C5 H5 120.0 . . ?
C6 C5 C4 120.1(4) . . ?
C6 C5 H5 120.0 . . ?
C7 C8 H8 119.9 . . ?
C9 C8 C7 120.3(4) . . ?
C9 C8 H8 119.9 . . ?
C7 C12 H12 119.9 . . ?
C11 C12 C7 120.3(4) . . ?
C11 C12 H12 119.9 . . ?
N1 C2 H2 119.7 . . ?
N1 C2 C3 120.6(4) . . ?
C3 C2 H2 119.7 . . ?
N1 C6 C5 120.1(4) . . ?
N1 C6 H6 119.9 . . ?
C5 C6 H6 119.9 . . ?
C8 C9 H9 119.8 . . ?
C10 C9 C8 120.4(4) . . ?
C10 C9 H9 119.8 . . ?
C4 C3 H3 120.3 . . ?
C2 C3 C4 119.4(4) . . ?
C2 C3 H3 120.3 . . ?
C12 C11 H11 119.7 . . ?
C10 C11 C12 120.6(4) . . ?
C10 C11 H11 119.7 . . ?
C9 C10 C11 119.9(4) . . ?
C9 C10 H10 120.1 . . ?
C11 C10 H10 120.1 . . ?

loop_
_geom_bond_atom_site_label_1
_geom_bond_atom_site_label_2
_geom_bond_distance
_geom_bond_site_symmetry_2
_geom_bond_publ_flag
O1W H1WA 0.9041 . ?
O1W H1WB 0.9512 . ?
N1 H1 0.8600 . ?
N1 C2 1.323(7) . ?
N1 C6 1.337(6) . ?
O2W H2WA 0.8460 . ?
O2W H2WB 0.8686 . ?
C4 C7 1.479(6) . ?
C4 C5 1.394(6) . ?
C4 C3 1.401(6) . ?
C7 C8 1.408(6) . ?
C7 C12 1.396(6) . ?
C5 H5 0.9300 . ?
C5 C6 1.382(6) . ?
C8 H8 0.9300 . ?
C8 C9 1.385(7) . ?
C12 H12 0.9300 . ?
C12 C11 1.384(7) . ?
C2 H2 0.9300 . ?
C2 C3 1.389(6) . ?
C6 H6 0.9300 . ?
C9 H9 0.9300 . ?
C9 C10 1.377(7) . ?
C3 H3 0.9300 . ?
C11 H11 0.9300 . ?
C11 C10 1.382(7) . ?
C10 H10 0.9300 . ?

loop_
_geom_torsion_atom_site_label_1
_geom_torsion_atom_site_label_2
_geom_torsion_atom_site_label_3
_geom_torsion_atom_site_label_4
_geom_torsion
_geom_torsion_site_symmetry_1
_geom_torsion_site_symmetry_2
_geom_torsion_site_symmetry_3
_geom_torsion_site_symmetry_4
_geom_torsion_publ_flag
N1 C2 C3 C4 0.3(6) . . . . ?
C4 C7 C8 C9 177.5(4) . . . . ?
C4 C7 C12 C11 -177.4(4) . . . . ?
C4 C5 C6 N1 1.0(6) . . . . ?
C7 C4 C5 C6 178.1(4) . . . . ?
C7 C4 C3 C2 -178.7(4) . . . . ?
C7 C8 C9 C10 -0.4(7) . . . . ?
C7 C12 C11 C10 0.1(7) . . . . ?
C5 C4 C7 C8 -155.7(4) . . . . ?
C5 C4 C7 C12 22.5(6) . . . . ?
C5 C4 C3 C2 -0.1(6) . . . . ?
C8 C7 C12 C11 0.9(7) . . . . ?
C8 C9 C10 C11 1.5(8) . . . . ?
C12 C7 C8 C9 -0.8(6) . . . . ?
C12 C11 C10 C9 -1.3(8) . . . . ?
C2 N1 C6 C5 -0.8(7) . . . . ?
C6 N1 C2 C3 0.2(7) . . . . ?
C3 C4 C7 C8 22.8(6) . . . . ?
C3 C4 C7 C12 -158.9(4) . . . . ?
C3 C4 C5 C6 -0.5(6) . . . . ?
